data_2221717
loop_
_publ_author_name
'\"Ozek, Arzu'
'B\"uy\"ukg\"ung\"or, Orhan'
'Albayrak, \,Ci\(gdem'
'Odaba\,so\(glu, Mustafa'

_publ_section_title
;(<i>Z</i>)-6-[(5-Chloro-2-hydroxyanilino)methylene]-4-methoxycyclohexa-2,4-dienone
 0.25-hydrate
;
_journal_coeditor_code HK2658
_journal_issue 5
_journal_name_full 'Acta Crystallographica Section E'
_journal_page_first o1104
_journal_paper_doi 10.1107/S160053680901410X
_journal_volume 65
_journal_year 2009
_chemical_formula_iupac 'C14 H12 Cl N O3, 0.25H2 O'
_chemical_formula_moiety 'C14 H12 Cl N O3, 0.25(H2 O)'
_chemical_formula_sum 'C28 H24.5 Cl N O3.125'
_chemical_formula_weight 279.95
_chemical_name_systematic
;
(<i>Z</i>)-6-[(5-Chloro-2-hydroxyanilino)methylene]-4-methoxycyclohexa-
2,4-dienone 0.25-hydrate
;
_space_group_IT_number 15
_symmetry_cell_setting monoclinic
_symmetry_space_group_name_Hall '-C 2yc'
_symmetry_space_group_name_H-M 'C 1 2/c 1'
_atom_sites_solution_hydrogens geom
_atom_sites_solution_primary direct
_atom_sites_solution_secondary difmap
_audit_creation_method SHELXL-97
_cell_angle_alpha 90.00
_cell_angle_beta 103.841(4)
_cell_angle_gamma 90.00
_cell_formula_units_Z 8
_cell_length_a 21.3670(11)
_cell_length_b 6.7600(3)
_cell_length_c 17.7404(9)
_cell_measurement_reflns_used 6976
_cell_measurement_temperature 100
_cell_measurement_theta_max 27.96
_cell_measurement_theta_min 1.96
_cell_volume 2488.0(2)
_computing_cell_refinement 'X-RED32 (Stoe & Cie, 2002)'
_computing_data_collection 'X-AREA (Stoe & Cie, 2002)'
_computing_data_reduction 'X-RED32 (Stoe & Cie, 2002)'
_computing_molecular_graphics 'ORTEP-3 for Windows (Farrugia, 1997) and PLATON (Spek, 2009)'
_computing_publication_material 'WinGX (Farrugia, 1999)'
_computing_structure_refinement 'SHELXL97 (Sheldrick, 2008)'
_computing_structure_solution 'SHELXS97 (Sheldrick, 2008)'
_diffrn_ambient_temperature 100
_diffrn_detector_area_resol_mean 6.67
_diffrn_measured_fraction_theta_full 0.999
_diffrn_measured_fraction_theta_max 0.999
_diffrn_measurement_device_type 'Stoe IPDS-II'
_diffrn_measurement_method \w
_diffrn_radiation_monochromator 'plane graphite'
_diffrn_radiation_source 'fine-focus sealed tube'
_diffrn_radiation_type MoK\a
_diffrn_radiation_wavelength 0.71073
_diffrn_reflns_av_R_equivalents 0.0221
_diffrn_reflns_av_sigmaI/netI 0.0166
_diffrn_reflns_limit_h_max 26
_diffrn_reflns_limit_h_min -25
_diffrn_reflns_limit_k_max 7
_diffrn_reflns_limit_k_min -8
_diffrn_reflns_limit_l_max 22
_diffrn_reflns_limit_l_min -22
_diffrn_reflns_number 6976
_diffrn_reflns_theta_full 26.50
_diffrn_reflns_theta_max 26.50
_diffrn_reflns_theta_min 1.96
_diffrn_standards_number 0
_exptl_absorpt_coefficient_mu 0.311
_exptl_absorpt_correction_T_max 0.9695
_exptl_absorpt_correction_T_min 0.9695
_exptl_absorpt_correction_type integration
_exptl_absorpt_process_details '(X-RED32; Stoe & Cie, 2002)'
_exptl_crystal_colour red
_exptl_crystal_density_diffrn 1.495
_exptl_crystal_density_method 'not measured'
_exptl_crystal_description prism
_exptl_crystal_F_000 1162
_exptl_crystal_size_max 0.680
_exptl_crystal_size_mid 0.540
_exptl_crystal_size_min 0.410
_refine_diff_density_max 0.284
_refine_diff_density_min -0.314
_refine_ls_extinction_method none
_refine_ls_goodness_of_fit_ref 1.094
_refine_ls_hydrogen_treatment mixed
_refine_ls_matrix_type full
_refine_ls_number_parameters 186
_refine_ls_number_reflns 2588
_refine_ls_number_restraints 2
_refine_ls_restrained_S_all 1.094
_refine_ls_R_factor_all 0.0357
_refine_ls_R_factor_gt 0.0312
_refine_ls_shift/su_max 0.001
_refine_ls_shift/su_mean 0.000
_refine_ls_structure_factor_coef Fsqd
_refine_ls_weighting_details 'calc w=1/[\s^2^(Fo^2^)+(0.0376P)^2^+3.3917P] where P=(Fo^2^+2Fc^2^)/3'
_refine_ls_weighting_scheme calc
_refine_ls_wR_factor_gt 0.0792
_refine_ls_wR_factor_ref 0.0863
_reflns_number_gt 2352
_reflns_number_total 2588
_reflns_threshold_expression I>2\s(I)
_cod_data_source_file hk2658.cif
_cod_data_source_block I
_cod_original_sg_symbol_H-M 'C 2/c'
_cod_original_formula_sum 'C28 H24.5 Cl1 N1 O3.125'
_cod_database_code 2221717
_cod_database_fobs_code 2221717

loop_
_symmetry_equiv_pos_as_xyz
'x, y, z'
'-x, y, -z+1/2'
'x+1/2, y+1/2, z'
'-x+1/2, y+1/2, -z+1/2'
'-x, -y, -z'
'x, -y, z-1/2'
'-x+1/2, -y+1/2, -z'
'x+1/2, -y+1/2, z-1/2'

loop_
_atom_site_type_symbol
_atom_site_label
_atom_site_fract_x
_atom_site_fract_y
_atom_site_fract_z
_atom_site_U_iso_or_equiv
_atom_site_adp_type
_atom_site_calc_flag
_atom_site_refinement_flags
_atom_site_occupancy
_atom_site_disorder_assembly
_atom_site_disorder_group
C C1 0.64391(7) 0.8209(2) 0.49336(8) 0.0163(3) Uani d . 1 . .
C C2 0.63352(7) 0.6614(2) 0.43854(8) 0.0171(3) Uani d . 1 . .
C C3 0.58193(7) 0.6836(2) 0.37118(9) 0.0191(3) Uani d . 1 . .
H H3 0.5736 0.5834 0.3342 0.023 Uiso calc R 1 . .
C C4 0.54480(7) 0.8493(2) 0.36036(8) 0.0189(3) Uani d . 1 . .
H H4 0.5112 0.8593 0.3162 0.023 Uiso calc R 1 . .
C C5 0.55578(7) 1.0069(2) 0.41439(8) 0.0175(3) Uani d . 1 . .
C C6 0.60491(7) 0.9945(2) 0.47962(8) 0.0170(3) Uani d . 1 . .
H H6 0.6129 1.0986 0.5149 0.020 Uiso calc R 1 . .
C C7 0.51514(8) 1.3060(2) 0.45380(9) 0.0211(3) Uani d . 1 . .
H H7A 0.5063 1.2434 0.4987 0.032 Uiso calc R 1 . .
H H7B 0.4832 1.4055 0.4349 0.032 Uiso calc R 1 . .
H H7C 0.5570 1.3663 0.4675 0.032 Uiso calc R 1 . .
C C8 0.69160(7) 0.8057(2) 0.56359(8) 0.0164(3) Uani d . 1 . .
H H8 0.6987 0.9125 0.5976 0.020 Uiso calc R 1 . .
C C9 0.77299(7) 0.6029(2) 0.65047(8) 0.0158(3) Uani d . 1 . .
C C10 0.79878(7) 0.4110(2) 0.65524(9) 0.0181(3) Uani d . 1 . .
C C11 0.84717(7) 0.3589(2) 0.71999(9) 0.0201(3) Uani d . 1 . .
H H11 0.8645 0.2321 0.7238 0.024 Uiso calc R 1 . .
C C12 0.86950(7) 0.4950(2) 0.77875(8) 0.0190(3) Uani d . 1 . .
H H12 0.9020 0.4604 0.8218 0.023 Uiso calc R 1 . .
C C13 0.84290(7) 0.6831(2) 0.77270(8) 0.0175(3) Uani d . 1 . .
C C14 0.79444(7) 0.7395(2) 0.70949(8) 0.0172(3) Uani d . 1 . .
H H14 0.7767 0.8657 0.7066 0.021 Uiso calc R 1 . .
Cl Cl1 0.873014(18) 0.85790(6) 0.84450(2) 0.02270(12) Uani d . 1 . .
N N1 0.72613(6) 0.64456(19) 0.58204(7) 0.0165(3) Uani d . 1 . .
H H1 0.7192 0.5522 0.5477 0.020 Uiso calc R 1 . .
O O1 0.66836(5) 0.50302(16) 0.45048(6) 0.0219(3) Uani d . 1 . .
O O2 0.51359(5) 1.16195(17) 0.39490(6) 0.0229(3) Uani d . 1 . .
O O3 0.77355(5) 0.28754(18) 0.59629(7) 0.0236(3) Uani d D 1 . .
H H3A 0.7990(11) 0.196(3) 0.5898(15) 0.055(8) Uiso d D 1 . .
O O4 0.5000 0.3573(10) 0.2500 0.0253(14) Uani d SPD 0.25 . .
H H4A 0.500(4) 0.286(5) 0.2880(13) 0.03(2) Uiso d PD 0.25 . .

loop_
_atom_site_aniso_label
_atom_site_aniso_U_11
_atom_site_aniso_U_22
_atom_site_aniso_U_33
_atom_site_aniso_U_12
_atom_site_aniso_U_13
_atom_site_aniso_U_23
C1 0.0144(7) 0.0192(7) 0.0150(6) -0.0005(6) 0.0028(5) -0.0001(6)
C2 0.0154(7) 0.0190(7) 0.0166(7) 0.0000(6) 0.0033(5) -0.0010(6)
C3 0.0184(7) 0.0226(8) 0.0155(7) -0.0012(6) 0.0023(6) -0.0039(6)
C4 0.0166(7) 0.0262(8) 0.0127(7) -0.0004(6) 0.0012(5) 0.0000(6)
C5 0.0158(7) 0.0202(7) 0.0167(7) 0.0021(6) 0.0043(5) 0.0017(6)
C6 0.0173(7) 0.0187(7) 0.0147(6) 0.0001(6) 0.0037(5) -0.0016(5)
C7 0.0221(8) 0.0180(7) 0.0213(7) 0.0030(6) 0.0017(6) -0.0009(6)
C8 0.0142(7) 0.0192(7) 0.0161(7) -0.0004(6) 0.0045(5) -0.0018(6)
C9 0.0119(6) 0.0217(7) 0.0139(6) 0.0004(6) 0.0031(5) 0.0008(6)
C10 0.0165(7) 0.0194(7) 0.0180(7) 0.0003(6) 0.0031(6) -0.0021(6)
C11 0.0178(7) 0.0196(7) 0.0220(7) 0.0035(6) 0.0030(6) 0.0025(6)
C12 0.0153(7) 0.0245(8) 0.0158(7) 0.0016(6) 0.0011(5) 0.0043(6)
C13 0.0143(7) 0.0235(8) 0.0146(7) -0.0019(6) 0.0035(5) -0.0017(6)
C14 0.0158(7) 0.0183(7) 0.0166(7) 0.0018(6) 0.0021(5) 0.0009(6)
Cl1 0.0219(2) 0.0258(2) 0.01674(19) 0.00025(14) -0.00266(14) -0.00406(14)
N1 0.0151(6) 0.0184(6) 0.0142(6) 0.0007(5) 0.0001(5) -0.0018(5)
O1 0.0205(5) 0.0206(6) 0.0221(5) 0.0040(4) 0.0002(4) -0.0053(4)
O2 0.0226(6) 0.0233(6) 0.0189(5) 0.0078(4) -0.0030(4) -0.0015(4)
O3 0.0206(6) 0.0228(6) 0.0238(6) 0.0049(5) -0.0016(4) -0.0077(5)
O4 0.036(4) 0.021(3) 0.016(3) 0.000 -0.001(3) 0.000

loop_
_atom_type_symbol
_atom_type_description
_atom_type_scat_dispersion_real
_atom_type_scat_dispersion_imag
_atom_type_scat_source
C C 0.0033 0.0016 'International Tables Vol C Tables 4.2.6.8 and 6.1.1.4'
H H 0.0000 0.0000 'International Tables Vol C Tables 4.2.6.8 and 6.1.1.4'
Cl Cl 0.1484 0.1585 'International Tables Vol C Tables 4.2.6.8 and 6.1.1.4'
N N 0.0061 0.0033 'International Tables Vol C Tables 4.2.6.8 and 6.1.1.4'
O O 0.0106 0.0060 'International Tables Vol C Tables 4.2.6.8 and 6.1.1.4'

loop_
_geom_angle_atom_site_label_1
_geom_angle_atom_site_label_2
_geom_angle_atom_site_label_3
_geom_angle_site_symmetry_1
_geom_angle_site_symmetry_3
_geom_angle
_geom_angle_publ_flag
C8 C1 C6 . . 118.69(13) ?
C8 C1 C2 . . 120.36(14) ?
C6 C1 C2 . . 120.91(13) ?
O1 C2 C3 . . 121.57(14) ?
O1 C2 C1 . . 121.51(13) ?
C3 C2 C1 . . 116.90(14) ?
C4 C3 C2 . . 120.85(14) ?
C4 C3 H3 . . 119.6 ?
C2 C3 H3 . . 119.6 ?
C3 C4 C5 . . 121.89(13) ?
C3 C4 H4 . . 119.1 ?
C5 C4 H4 . . 119.1 ?
C6 C5 O2 . . 125.86(14) ?
C6 C5 C4 . . 119.79(14) ?
O2 C5 C4 . . 114.34(12) ?
C5 C6 C1 . . 119.64(14) ?
C5 C6 H6 . . 120.2 ?
C1 C6 H6 . . 120.2 ?
O2 C7 H7A . . 109.5 ?
O2 C7 H7B . . 109.5 ?
H7A C7 H7B . . 109.5 ?
O2 C7 H7C . . 109.5 ?
H7A C7 H7C . . 109.5 ?
H7B C7 H7C . . 109.5 ?
N1 C8 C1 . . 121.66(14) ?
N1 C8 H8 . . 119.2 ?
C1 C8 H8 . . 119.2 ?
C14 C9 C10 . . 120.98(13) ?
C14 C9 N1 . . 123.82(13) ?
C10 C9 N1 . . 115.19(13) ?
O3 C10 C11 . . 124.28(14) ?
O3 C10 C9 . . 116.60(13) ?
C11 C10 C9 . . 119.10(14) ?
C12 C11 C10 . . 120.35(14) ?
C12 C11 H11 . . 119.8 ?
C10 C11 H11 . . 119.8 ?
C13 C12 C11 . . 119.30(13) ?
C13 C12 H12 . . 120.3 ?
C11 C12 H12 . . 120.3 ?
C14 C13 C12 . . 121.88(14) ?
C14 C13 Cl1 . . 118.58(12) ?
C12 C13 Cl1 . . 119.49(11) ?
C13 C14 C9 . . 118.37(14) ?
C13 C14 H14 . . 120.8 ?
C9 C14 H14 . . 120.8 ?
C8 N1 C9 . . 128.60(13) ?
C8 N1 H1 . . 115.7 ?
C9 N1 H1 . . 115.7 ?
C5 O2 C7 . . 116.07(11) ?
C10 O3 H3A . . 114.0(18) ?

loop_
_geom_bond_atom_site_label_1
_geom_bond_atom_site_label_2
_geom_bond_site_symmetry_2
_geom_bond_distance
_geom_bond_publ_flag
C1 C8 . 1.412(2) ?
C1 C6 . 1.426(2) ?
C1 C2 . 1.433(2) ?
C2 O1 . 1.2924(18) ?
C2 C3 . 1.427(2) ?
C3 C4 . 1.359(2) ?
C3 H3 . 0.9300 ?
C4 C5 . 1.415(2) ?
C4 H4 . 0.9300 ?
C5 C6 . 1.366(2) ?
C5 O2 . 1.3720(18) ?
C6 H6 . 0.9300 ?
C7 O2 . 1.4229(19) ?
C7 H7A . 0.9600 ?
C7 H7B . 0.9600 ?
C7 H7C . 0.9600 ?
C8 N1 . 1.3122(19) ?
C8 H8 . 0.9300 ?
C9 C14 . 1.389(2) ?
C9 C10 . 1.404(2) ?
C9 N1 . 1.4050(18) ?
C10 O3 . 1.3459(18) ?
C10 C11 . 1.395(2) ?
C11 C12 . 1.387(2) ?
C11 H11 . 0.9300 ?
C12 C13 . 1.386(2) ?
C12 H12 . 0.9300 ?
C13 C14 . 1.385(2) ?
C13 Cl1 . 1.7438(15) ?
C14 H14 . 0.9300 ?
N1 H1 . 0.8600 ?
O3 H3A . 0.852(17) ?
O4 H4A . 0.831(19) ?

loop_
_geom_hbond_atom_site_label_D
_geom_hbond_atom_site_label_H
_geom_hbond_atom_site_label_A
_geom_hbond_site_symmetry_A
_geom_hbond_distance_DH
_geom_hbond_distance_HA
_geom_hbond_distance_DA
_geom_hbond_angle_DHA
N1 H1 O1 . 0.86 1.84 2.5511(16) 139.5
N1 H1 O3 . 0.86 2.19 2.6063(17) 109.1
C3 H3 O4 . 0.93 2.43 3.279(5) 151.3
O4 H4A O2 1_545 0.831(19) 2.029(19) 2.842(3) 166(6)
O3 H3A O1 7_656 0.852(17) 1.743(18) 2.5652(16) 162(3)
C12 H12 O2 8_566 0.93 2.56 3.4372(18) 156.5
C7 H7A Cg1 3_565 0.96 2.834 3.644(2) 142.64

loop_
_geom_torsion_atom_site_label_1
_geom_torsion_atom_site_label_2
_geom_torsion_atom_site_label_3
_geom_torsion_atom_site_label_4
_geom_torsion_site_symmetry_1
_geom_torsion_site_symmetry_2
_geom_torsion_site_symmetry_3
_geom_torsion_site_symmetry_4
_geom_torsion
_geom_torsion_publ_flag
C8 C1 C2 O1 . . . . -2.1(2) ?
C6 C1 C2 O1 . . . . -179.69(14) ?
C8 C1 C2 C3 . . . . 176.39(14) ?
C6 C1 C2 C3 . . . . -1.2(2) ?
O1 C2 C3 C4 . . . . 178.48(14) ?
C1 C2 C3 C4 . . . . 0.0(2) ?
C2 C3 C4 C5 . . . . 0.6(2) ?
C3 C4 C5 C6 . . . . 0.0(2) ?
C3 C4 C5 O2 . . . . -179.47(14) ?
O2 C5 C6 C1 . . . . 178.19(14) ?
C4 C5 C6 C1 . . . . -1.2(2) ?
C8 C1 C6 C5 . . . . -175.82(14) ?
C2 C1 C6 C5 . . . . 1.8(2) ?
C6 C1 C8 N1 . . . . 175.38(14) ?
C2 C1 C8 N1 . . . . -2.3(2) ?
C14 C9 C10 O3 . . . . 178.07(14) ?
N1 C9 C10 O3 . . . . -3.3(2) ?
C14 C9 C10 C11 . . . . -0.7(2) ?
N1 C9 C10 C11 . . . . 177.86(14) ?
O3 C10 C11 C12 . . . . -178.82(15) ?
C9 C10 C11 C12 . . . . -0.1(2) ?
C10 C11 C12 C13 . . . . 0.5(2) ?
C11 C12 C13 C14 . . . . 0.0(2) ?
C11 C12 C13 Cl1 . . . . -177.44(12) ?
C12 C13 C14 C9 . . . . -0.9(2) ?
Cl1 C13 C14 C9 . . . . 176.63(11) ?
C10 C9 C14 C13 . . . . 1.2(2) ?
N1 C9 C14 C13 . . . . -177.27(14) ?
C1 C8 N1 C9 . . . . -176.94(14) ?
C14 C9 N1 C8 . . . . -5.5(2) ?
C10 C9 N1 C8 . . . . 175.95(14) ?
C6 C5 O2 C7 . . . . -10.6(2) ?
C4 C5 O2 C7 . . . . 168.79(13) ?
